data_4020087
loop_
_publ_author_name
'Gottschling, Stephen E.'
'Grant, Tina N.'
'Milnes, Kaarina K.'
'Jennings, Michael, C.'
'Baines, Kim M.'

_publ_section_title
;
Cyclopropyl Alkynes as Mechanistic Probes to Distinguish
Between Vinyl Radical and Ionic Intermediates
;
_journal_name_full 'Journal of Organic Chemistry'
_journal_page_first 2686
_journal_page_last 2695
_journal_paper_doi 10.1021/jo047797n
_journal_volume 70
_journal_year 2005
_chemical_formula_sum 'C11 H9 Br O'
_chemical_formula_weight 237.09
_chemical_melting_point 78.5
_chemical_name_systematic
;
 1-bromo-3-phenylcyclopent-3-en-2-one
;
_space_group_IT_number 14
_symmetry_cell_setting monoclinic
_symmetry_space_group_name_Hall '-P 2ybc'
_symmetry_space_group_name_H-M 'P 1 21/c 1'
_atom_sites_solution_hydrogens geom
_atom_sites_solution_primary direct
_atom_sites_solution_secondary difmap
_cell_angle_alpha 90.00
_cell_angle_beta 100.6950(10)
_cell_angle_gamma 90.00
_cell_formula_units_Z 4
_cell_length_a 10.7665(3)
_cell_length_b 11.2765(3)
_cell_length_c 7.9422(2)
_cell_measurement_reflns_used 2740
_cell_measurement_temperature 200(2)
_cell_measurement_theta_max 30.03
_cell_measurement_theta_min 2.55
_cell_volume 947.50(4)
_diffrn_ambient_temperature 200(2)
_diffrn_detector_area_resol_mean ?
_diffrn_measurement_device_type 'Nonius Kappa-CCD'
_diffrn_measurement_method '\f scans, and \w scans with \k offsets'
_diffrn_radiation_monochromator graphite
_diffrn_radiation_source 'fine-focus sealed tube'
_diffrn_radiation_type MoK\a
_diffrn_radiation_wavelength 0.71073
_diffrn_reflns_av_R_equivalents 0.064
_diffrn_reflns_av_sigmaI/netI 0.0526
_diffrn_reflns_limit_h_max 15
_diffrn_reflns_limit_h_min -15
_diffrn_reflns_limit_k_max 15
_diffrn_reflns_limit_k_min -15
_diffrn_reflns_limit_l_max 11
_diffrn_reflns_limit_l_min -11
_diffrn_reflns_number 11704
_diffrn_reflns_theta_max 30.02
_diffrn_reflns_theta_min 2.64
_diffrn_standards_decay_% ?
_diffrn_standards_interval_count ?
_diffrn_standards_interval_time ?
_diffrn_standards_number 0
_exptl_absorpt_coefficient_mu 4.291
_exptl_absorpt_correction_T_max 0.658
_exptl_absorpt_correction_T_min 0.282
_exptl_absorpt_correction_type multi-scan
_exptl_absorpt_process_details 'DENZO-SMN (Otwinowski & Minor, 1997)'
_exptl_crystal_colour colourless
_exptl_crystal_density_diffrn 1.662
_exptl_crystal_density_meas ?
_exptl_crystal_density_method 'not measured'
_exptl_crystal_description 'rectangular plate'
_exptl_crystal_F_000 472
_exptl_crystal_size_max 0.65
_exptl_crystal_size_mid 0.40
_exptl_crystal_size_min 0.10
_refine_ls_extinction_coef 0.0058(18)
_refine_ls_extinction_expression Fc^*^=kFc[1+0.001xFc^2^\l^3^/sin(2\q)]^-1/4^
_refine_ls_extinction_method SHELXL
_refine_ls_goodness_of_fit_ref 1.042
_refine_ls_hydrogen_treatment constr
_refine_ls_matrix_type full
_refine_ls_number_parameters 119
_refine_ls_number_reflns 2771
_refine_ls_number_restraints 0
_refine_ls_restrained_S_all 1.042
_refine_ls_R_factor_all 0.0814
_refine_ls_R_factor_gt 0.0475
_refine_ls_shift/su_max 0.000
_refine_ls_shift/su_mean 0.000
_refine_ls_structure_factor_coef Fsqd
_refine_ls_weighting_details 'calc w=1/[\s^2^(Fo^2^)+(0.0742P)^2^] where P=(Fo^2^+2Fc^2^)/3'
_refine_ls_weighting_scheme calc
_refine_ls_wR_factor_gt 0.1193
_refine_ls_wR_factor_ref 0.1344
_reflns_number_gt 1853
_reflns_number_total 2771
_reflns_threshold_expression I>2sigma(I)
_cod_original_sg_symbol_H-M 'P 21/c'
_cod_database_code 4020087

loop_
_symmetry_equiv_pos_as_xyz
'x, y, z'
'-x, y+1/2, -z+1/2'
'-x, -y, -z'
'x, -y-1/2, z-1/2'

loop_
_atom_site_label
_atom_site_type_symbol
_atom_site_fract_x
_atom_site_fract_y
_atom_site_fract_z
_atom_site_U_iso_or_equiv
_atom_site_adp_type
_atom_site_occupancy
_atom_site_symmetry_multiplicity
_atom_site_calc_flag
_atom_site_refinement_flags
_atom_site_disorder_assembly
_atom_site_disorder_group
Br1 Br 0.96675(3) 0.34947(3) 0.23689(4) 0.04685(18) Uani 1 1 d . . .
C2 C 0.8211(3) 0.3582(3) 0.3488(4) 0.0341(7) Uani 1 1 d . . .
H2A H 0.8361 0.3051 0.4513 0.041 Uiso 1 1 calc R . .
C3 C 0.7020(3) 0.3170(2) 0.2282(4) 0.0310(6) Uani 1 1 d . . .
O4 O 0.6941(2) 0.22658(19) 0.1453(3) 0.0447(6) Uani 1 1 d . . .
C5 C 0.6018(2) 0.4056(2) 0.2366(3) 0.0272(6) Uani 1 1 d . . .
C6 C 0.6541(3) 0.4958(3) 0.3356(4) 0.0368(7) Uani 1 1 d . . .
H6A H 0.6069 0.5630 0.3591 0.044 Uiso 1 1 calc R . .
C7 C 0.7919(3) 0.4824(3) 0.4060(4) 0.0406(7) Uani 1 1 d . . .
H7A H 0.8093 0.4890 0.5325 0.049 Uiso 1 1 calc R . .
H7B H 0.8420 0.5429 0.3577 0.049 Uiso 1 1 calc R . .
C8 C 0.4686(3) 0.3946(2) 0.1513(4) 0.0283(6) Uani 1 1 d . . .
C9 C 0.4271(3) 0.3058(3) 0.0315(4) 0.0341(6) Uani 1 1 d . . .
H9A H 0.4865 0.2511 0.0015 0.041 Uiso 1 1 calc R . .
C10 C 0.3019(3) 0.2962(3) -0.0438(4) 0.0388(7) Uani 1 1 d . . .
H10A H 0.2756 0.2343 -0.1236 0.047 Uiso 1 1 calc R . .
C11 C 0.2133(3) 0.3760(3) -0.0044(4) 0.0389(7) Uani 1 1 d . . .
H11A H 0.1267 0.3688 -0.0563 0.047 Uiso 1 1 calc R . .
C12 C 0.2528(3) 0.4662(3) 0.1117(4) 0.0381(7) Uani 1 1 d . . .
H12A H 0.1933 0.5223 0.1375 0.046 Uiso 1 1 calc R . .
C13 C 0.3775(3) 0.4751(3) 0.1898(4) 0.0337(7) Uani 1 1 d . . .
H13A H 0.4028 0.5364 0.2709 0.040 Uiso 1 1 calc R . .

loop_
_atom_site_aniso_label
_atom_site_aniso_U_11
_atom_site_aniso_U_22
_atom_site_aniso_U_33
_atom_site_aniso_U_23
_atom_site_aniso_U_13
_atom_site_aniso_U_12
Br1 0.0262(2) 0.0658(3) 0.0489(3) -0.00437(16) 0.00767(15) -0.00059(14)
C2 0.0330(16) 0.0435(17) 0.0267(14) 0.0057(12) 0.0083(12) 0.0018(12)
C3 0.0322(15) 0.0309(14) 0.0322(15) 0.0018(12) 0.0121(12) -0.0011(11)
O4 0.0343(13) 0.0350(12) 0.0671(16) -0.0128(11) 0.0153(12) 0.0007(9)
C5 0.0302(14) 0.0280(14) 0.0252(13) 0.0006(11) 0.0097(11) -0.0013(11)
C6 0.0391(18) 0.0382(17) 0.0327(15) -0.0052(13) 0.0055(13) -0.0001(12)
C7 0.0405(19) 0.0510(19) 0.0295(15) -0.0073(14) 0.0039(13) -0.0057(14)
C8 0.0328(15) 0.0264(13) 0.0276(14) 0.0025(11) 0.0107(11) -0.0019(11)
C9 0.0353(17) 0.0312(14) 0.0351(16) -0.0021(13) 0.0047(13) -0.0004(12)
C10 0.0400(18) 0.0377(16) 0.0368(16) -0.0008(14) 0.0023(14) -0.0052(14)
C11 0.0331(17) 0.0485(18) 0.0353(17) 0.0069(14) 0.0067(14) -0.0031(13)
C12 0.0318(17) 0.0433(18) 0.0412(17) 0.0058(14) 0.0120(14) 0.0079(13)
C13 0.0366(17) 0.0352(16) 0.0298(15) -0.0024(12) 0.0077(13) 0.0015(12)
